data_7002666
loop_
_publ_author_name
'Zhang, Xiao'
'Yi, Zhihui'
'Zhao, Liyan'
'Chen, Qian'
'Gu, Xianmo'
'Xu, Jiqing'
'Wang, Xiaolin'
'Yang, Chao'
'Xu, Xianzhu'
'Xia, Wujiong'

_publ_section_title
;
 Steric hindrance-dependent rational design and synthesis of three new
 Keggin-based supramolecular networks
;
_journal_issue 42
_journal_name_full 'Dalton Transactions'
_journal_page_first 9198
_journal_paper_doi 10.1039/b906313g
_journal_year 2009
_chemical_formula_sum 'C42 H156 As2 N28 Ni7 O92 V8 W20'
_chemical_formula_weight 7171.28
_chemical_name_systematic
;
?
;
_space_group_IT_number 14
_symmetry_cell_setting monoclinic
_symmetry_space_group_name_Hall '-P 2yn'
_symmetry_space_group_name_H-M 'P 1 21/n 1'
_atom_sites_solution_hydrogens geom
_atom_sites_solution_primary direct
_atom_sites_solution_secondary difmap
_audit_creation_method SHELXL-97
_cell_angle_alpha 90.00
_cell_angle_beta 93.63(3)
_cell_angle_gamma 90.00
_cell_formula_units_Z 2
_cell_length_a 19.765(4)
_cell_length_b 13.618(3)
_cell_length_c 27.096(5)
_cell_measurement_reflns_used 29091
_cell_measurement_temperature 293(2)
_cell_measurement_theta_max 27.45
_cell_measurement_theta_min 2.99
_cell_volume 7279(3)
_computing_cell_refinement RAPID-AUTO
_computing_data_collection 'RAPID-AUTO (Rigaku, 1998)'
_computing_data_reduction RAPID-AUTO
_computing_structure_refinement 'SHELXL-97 (Sheldrick, 1997)'
_computing_structure_solution 'SHELXS-97 (Sheldrick, 1990)'
_diffrn_ambient_temperature 293(2)
_diffrn_detector_area_resol_mean 10
_diffrn_measured_fraction_theta_full 0.986
_diffrn_measured_fraction_theta_max 0.986
_diffrn_measurement_device_type RAXIS-RAPID
_diffrn_measurement_method '\w scans'
_diffrn_radiation_monochromator graphite
_diffrn_radiation_source 'fine-focus sealed tube'
_diffrn_radiation_type MoK\a
_diffrn_radiation_wavelength 0.71073
_diffrn_reflns_av_R_equivalents 0.0918
_diffrn_reflns_av_sigmaI/netI 0.0817
_diffrn_reflns_limit_h_max 23
_diffrn_reflns_limit_h_min -23
_diffrn_reflns_limit_k_max 16
_diffrn_reflns_limit_k_min -16
_diffrn_reflns_limit_l_max 32
_diffrn_reflns_limit_l_min -31
_diffrn_reflns_number 48899
_diffrn_reflns_theta_full 25.03
_diffrn_reflns_theta_max 25.03
_diffrn_reflns_theta_min 3.03
_exptl_absorpt_coefficient_mu 17.645
_exptl_absorpt_correction_T_max 0.4724
_exptl_absorpt_correction_T_min 0.0764
_exptl_absorpt_correction_type empirical
_exptl_absorpt_process_details '(ABSCOR; Higashi, 1995)'
_exptl_crystal_colour black
_exptl_crystal_density_diffrn 3.272
_exptl_crystal_density_method 'not measured'
_exptl_crystal_description block
_exptl_crystal_F_000 6532
_exptl_crystal_size_max 0.30
_exptl_crystal_size_mid 0.05
_exptl_crystal_size_min 0.05
_refine_diff_density_max 3.459
_refine_diff_density_min -3.437
_refine_diff_density_rms 0.500
_refine_ls_extinction_coef 0.00027(3)
_refine_ls_extinction_expression Fc^*^=kFc[1+0.001xFc^2^\l^3^/sin(2\q)]^-1/4^
_refine_ls_extinction_method SHELXL
_refine_ls_goodness_of_fit_ref 1.080
_refine_ls_hydrogen_treatment constr
_refine_ls_matrix_type full
_refine_ls_number_parameters 843
_refine_ls_number_reflns 12692
_refine_ls_number_restraints 1409
_refine_ls_restrained_S_all 1.369
_refine_ls_R_factor_all 0.1045
_refine_ls_R_factor_gt 0.0769
_refine_ls_shift/su_max 0.001
_refine_ls_shift/su_mean 0.000
_refine_ls_structure_factor_coef Fsqd
_refine_ls_weighting_details 'calc w=1/[\s^2^(Fo^2^)+(0.0981P)^2^+411.4845P] where P=(Fo^2^+2Fc^2^)/3'
_refine_ls_weighting_scheme calc
_refine_ls_wR_factor_gt 0.2051
_refine_ls_wR_factor_ref 0.2232
_reflns_number_gt 8781
_reflns_number_total 12692
_reflns_threshold_expression >2sigma(I)
_cod_data_source_file b906313g.txt
_cod_data_source_block 5
_cod_depositor_comments
;
The following automatic conversions were performed:
'_symmetry_cell_setting' value 'Monoclinic' changed to 'monoclinic'
according to '/home/saulius/struct/CIF-dictionaries/cif_core.dic'
dictionary named 'cif_core.dic' version 2.4.1 from 2010-06-29.

Automatic conversion script
Id: cif_fix_enum 1527 2010-12-29 10:47:43Z saulius 
;
_cod_original_sg_symbol_H-M P2(1)/n
_cod_database_code 7002666

loop_
_symmetry_equiv_pos_as_xyz
'x, y, z'
'-x+1/2, y+1/2, -z+1/2'
'-x, -y, -z'
'x-1/2, -y-1/2, z-1/2'

loop_
_atom_site_label
_atom_site_type_symbol
_atom_site_fract_x
_atom_site_fract_y
_atom_site_fract_z
_atom_site_U_iso_or_equiv
_atom_site_adp_type
_atom_site_occupancy
_atom_site_symmetry_multiplicity
_atom_site_calc_flag
_atom_site_refinement_flags
_atom_site_disorder_assembly
_atom_site_disorder_group
As1 As 1.00547(12) 0.03857(18) 0.74835(9) 0.0130(5) Uani 1 1 d . . .
W1 W 1.16583(6) 0.13873(9) 0.79371(4) 0.0215(3) Uani 1 1 d . . .
W2 W 1.10551(6) -0.09548(9) 0.66493(4) 0.0216(3) Uani 1 1 d . . .
W3 W 1.05701(7) 0.02292(10) 0.87649(5) 0.0315(3) Uani 1 1 d . . .
W4 W 0.90497(6) 0.18525(9) 0.82491(5) 0.0247(3) Uani 1 1 d . . .
W5 W 1.01430(6) 0.30203(9) 0.74284(5) 0.0298(3) Uani 1 1 d . . .
W6 W 0.96808(6) 0.05180(10) 0.61874(5) 0.0307(3) Uani 1 1 d . . .
W7 W 0.84744(6) -0.07335(9) 0.70783(5) 0.0282(3) Uani 1 1 d . . .
W8 W 0.98674(7) -0.22271(10) 0.75574(5) 0.0339(4) Uani 1 1 d . . .
W9 W 1.11366(14) 0.1534(2) 0.66073(10) 0.0522(7) Uani 0.50 1 d P . .
W10 W 0.86909(14) 0.1946(2) 0.70247(11) 0.0543(7) Uani 0.50 1 d P . .
W11 W 0.89508(15) -0.0856(2) 0.82898(11) 0.0555(7) Uani 0.50 1 d P . .
W12 W 1.14618(16) -0.1062(2) 0.79896(12) 0.0645(8) Uani 0.50 1 d P . .
V1 V 1.0546(2) 0.2460(4) 0.85219(18) 0.0253(11) Uani 1 1 d . . .
V2 V 0.9564(3) -0.1694(4) 0.64485(19) 0.0277(12) Uani 1 1 d . . .
V9 V 1.11366(14) 0.1534(2) 0.66073(10) 0.0522(7) Uani 0.50 1 d P . .
V10 V 0.86909(14) 0.1946(2) 0.70247(11) 0.0543(7) Uani 0.50 1 d P . .
V11 V 0.89508(15) -0.0856(2) 0.82898(11) 0.0555(7) Uani 0.50 1 d P . .
V12 V 1.14618(16) -0.1062(2) 0.79896(12) 0.0645(8) Uani 0.50 1 d P . .
Ni1 Ni 1.0000 0.0000 1.0000 0.0256(12) Uani 1 2 d S . .
Ni2 Ni 0.84238(19) 0.4798(3) 0.27030(15) 0.0273(9) Uani 1 1 d . . .
Ni3 Ni 0.8551(2) 0.0900(4) 0.50744(15) 0.0425(12) Uani 1 1 d . . .
Ni4 Ni 0.3281(2) 0.9462(3) 0.2640(2) 0.0454(13) Uani 1 1 d . . .
O1 O 1.0599(9) 0.2521(13) 0.6918(7) 0.020(2) Uani 1 1 d U . .
O2 O 1.1430(9) 0.0171(13) 0.6436(7) 0.020(3) Uiso 1 1 d U . .
O3 O 1.0942(9) 0.2452(14) 0.7893(7) 0.021(2) Uani 1 1 d U . .
O4 O 1.1596(9) 0.1375(13) 0.7275(7) 0.019(2) Uani 1 1 d U . .
O5 O 1.0232(9) -0.0781(14) 0.6170(7) 0.021(2) Uani 1 1 d U . .
O6 O 0.8384(9) 0.0580(14) 0.7109(7) 0.023(2) Uani 1 1 d U . .
O7 O 0.9063(10) -0.2010(14) 0.7054(7) 0.025(2) Uani 1 1 d U . .
O8 O 0.8041(9) 0.2452(14) 0.6718(7) 0.025(3) Uani 1 1 d U . .
O9 O 0.9319(10) 0.0463(14) 0.5591(7) 0.025(3) Uani 1 1 d U . .
O10 O 1.0694(9) 0.0302(14) 0.7916(7) 0.021(2) Uani 1 1 d U . .
O11 O 1.1231(9) 0.1337(14) 0.8609(7) 0.021(2) Uani 1 1 d U . .
O12 O 1.0609(10) 0.0302(15) 0.9412(7) 0.028(3) Uani 1 1 d U . .
O13 O 0.9652(9) 0.1437(13) 0.7535(7) 0.021(2) Uani 1 1 d U . .
O14 O 1.2058(9) -0.1871(14) 0.8101(7) 0.023(3) Uani 1 1 d U . .
O15 O 1.1464(9) -0.0987(14) 0.7264(7) 0.021(2) Uani 1 1 d U . .
O16 O 1.0319(9) -0.1836(14) 0.6931(7) 0.022(2) Uani 1 1 d U . .
O17 O 1.2013(9) 0.0155(14) 0.8048(7) 0.021(2) Uani 1 1 d U . .
O18 O 0.9313(9) -0.2120(14) 0.8089(7) 0.023(3) Uani 1 1 d U . .
O19 O 0.8811(9) 0.0592(14) 0.8263(7) 0.023(2) Uani 1 1 d U . .
O20 O 1.0358(9) 0.0316(13) 0.6921(7) 0.020(2) Uani 1 1 d U . .
O21 O 0.8483(9) 0.2210(13) 0.7718(7) 0.021(3) Uani 1 1 d U . .
O22 O 1.1476(9) -0.1832(14) 0.6325(7) 0.024(4) Uani 1 1 d U . .
O23 O 1.1203(9) -0.0710(14) 0.8661(7) 0.024(3) Uani 1 1 d U . .
O24 O 0.9841(9) -0.0562(14) 0.8622(7) 0.024(2) Uani 1 1 d U . .
O25 O 0.9524(9) -0.0537(14) 0.7551(7) 0.022(2) Uani 1 1 d U . .
O26 O 0.9063(9) -0.0491(14) 0.6503(7) 0.022(2) Uani 1 1 d U . .
O27 O 0.9930(9) 0.1395(14) 0.8630(7) 0.022(2) Uani 1 1 d U . .
O28 O 0.9201(9) 0.1454(14) 0.6491(7) 0.022(2) Uani 1 1 d U . .
O29 O 1.2349(9) 0.2107(14) 0.8091(7) 0.022(4) Uiso 1 1 d U . .
O30 O 1.0653(10) -0.1865(14) 0.7898(7) 0.025(2) Uani 1 1 d U . .
O31 O 1.0427(9) 0.1281(14) 0.6088(7) 0.022(3) Uani 1 1 d U . .
O32 O 0.9311(9) 0.3077(14) 0.7118(7) 0.023(3) Uani 1 1 d U . .
O33 O 0.8654(10) 0.2368(15) 0.8728(7) 0.027(4) Uani 1 1 d U . .
O34 O 0.8267(9) -0.1024(14) 0.7721(7) 0.024(3) Uani 1 1 d U . .
O35 O 1.1669(9) 0.2193(14) 0.6315(7) 0.023(3) Uani 1 1 d U . .
O36 O 0.7748(10) -0.1143(15) 0.6739(8) 0.031(4) Uani 1 1 d U . .
O37 O 0.8538(10) -0.1202(15) 0.8759(8) 0.031(3) Uani 1 1 d U . .
O38 O 1.0376(10) 0.4239(15) 0.7449(8) 0.029(4) Uani 1 1 d U . .
O39 O 1.0730(11) 0.3233(15) 0.8963(8) 0.032(4) Uani 1 1 d U . .
O40 O 0.9727(9) 0.2933(14) 0.8096(7) 0.023(2) Uani 1 1 d U . .
O41 O 0.9943(11) -0.3470(15) 0.7497(8) 0.032(4) Uani 1 1 d U . .
O42 O 0.9380(12) -0.2516(17) 0.6029(9) 0.041(5) Uani 1 1 d U . .
C1 C 1.087(2) -0.173(3) 1.017(2) 0.086(10) Uani 1 1 d DU . .
H1A H 1.1098 -0.2129 1.0426 0.103 Uiso 1 1 calc RU . .
H1B H 1.1144 -0.1739 0.9885 0.103 Uiso 1 1 calc RU . .
C2 C 1.023(2) -0.216(4) 1.003(2) 0.087(10) Uani 1 1 d DU . .
H2 H 1.0002 -0.2302 1.0336 0.104 Uiso 1 1 calc RU . .
C3 C 1.029(3) -0.313(4) 0.974(2) 0.089(11) Uiso 1 1 d U . .
H3A H 1.0725 -0.3154 0.9600 0.133 Uiso 1 1 calc RU . .
H3B H 0.9938 -0.3170 0.9485 0.133 Uiso 1 1 calc RU . .
H3C H 1.0256 -0.3678 0.9964 0.133 Uiso 1 1 calc RU . .
C4 C 0.879(4) 0.299(6) 0.534(3) 0.145(17) Uani 1 1 d U . .
H4A H 0.8500 0.3512 0.5205 0.174 Uiso 1 1 calc RU . .
H4B H 0.9041 0.3252 0.5632 0.174 Uiso 1 1 calc RU . .
C5 C 0.924(4) 0.275(4) 0.500(3) 0.147(17) Uiso 1 1 d DU . .
H5 H 0.8968 0.3042 0.4724 0.177 Uiso 1 1 calc RU . .
C6 C 0.980(3) 0.350(5) 0.497(3) 0.148(17) Uani 1 1 d DU . .
H6A H 0.9644 0.4123 0.5082 0.221 Uiso 1 1 calc RU . .
H6B H 0.9921 0.3554 0.4634 0.221 Uiso 1 1 calc RU . .
H6C H 1.0188 0.3293 0.5175 0.221 Uiso 1 1 calc RU . .
C7 C 0.848(4) -0.130(6) 0.491(3) 0.127(15) Uani 1 1 d U . .
H7A H 0.8832 -0.1556 0.5144 0.152 Uiso 1 1 calc RU . .
H7B H 0.8371 -0.1789 0.4663 0.152 Uiso 1 1 calc RU . .
C8 C 0.784(4) -0.104(5) 0.519(3) 0.128(15) Uani 1 1 d DU . .
H8 H 0.7505 -0.0908 0.4919 0.153 Uiso 1 1 calc RU . .
C9 C 0.756(4) -0.196(5) 0.543(3) 0.131(16) Uiso 1 1 d DU . .
H9A H 0.7195 -0.1776 0.5625 0.196 Uiso 1 1 calc RU . .
H9B H 0.7915 -0.2262 0.5637 0.196 Uiso 1 1 calc RU . .
H9C H 0.7404 -0.2408 0.5176 0.196 Uiso 1 1 calc RU . .
C10 C 0.814(3) 0.541(3) 0.1750(16) 0.077(10) Uani 1 1 d U . .
H10A H 0.7742 0.5553 0.1538 0.092 Uiso 1 1 calc RU . .
H10B H 0.8515 0.5782 0.1629 0.092 Uiso 1 1 calc RU . .
C11 C 0.829(3) 0.440(3) 0.1700(17) 0.079(10) Uani 1 1 d U . .
H11 H 0.7823 0.4166 0.1681 0.095 Uiso 1 1 calc RU . .
C12 C 0.847(3) 0.402(3) 0.1229(17) 0.080(11) Uani 1 1 d U . .
H12A H 0.8342 0.4489 0.0975 0.120 Uiso 1 1 calc RU . .
H12B H 0.8226 0.3416 0.1162 0.120 Uiso 1 1 calc RU . .
H12C H 0.8945 0.3900 0.1236 0.120 Uiso 1 1 calc RU . .
C13 C 0.857(3) 0.511(4) 0.3720(16) 0.079(10) Uani 1 1 d DU . .
H13 H 0.8130 0.4886 0.3817 0.095 Uiso 1 1 calc RU . .
C14 C 0.897(3) 0.423(3) 0.3650(16) 0.080(10) Uani 1 1 d DU . .
H14A H 0.9451 0.4389 0.3675 0.096 Uiso 1 1 calc RDU . .
H14B H 0.8885 0.3752 0.3903 0.096 Uiso 1 1 calc RU . .
C15 C 0.894(3) 0.549(4) 0.4185(17) 0.101(12) Uiso 1 1 d DU . .
H15A H 0.9424 0.5457 0.4187 0.151 Uiso 1 1 d RDU . .
H15B H 0.8786 0.5091 0.4449 0.151 Uiso 1 1 d RU . .
H15C H 0.8798 0.6153 0.4227 0.151 Uiso 1 1 d RU . .
C16 C 0.338(3) 0.914(4) 0.3621(16) 0.082(10) Uani 1 1 d DU . .
H16A H 0.3534 0.8729 0.3896 0.098 Uiso 1 1 calc RU . .
H16B H 0.2943 0.9421 0.3695 0.098 Uiso 1 1 calc RU . .
C17 C 0.386(3) 0.993(4) 0.356(2) 0.081(10) Uani 1 1 d U . .
H17 H 0.3791 1.0395 0.3825 0.097 Uiso 1 1 calc RU . .
C18 C 0.451(3) 0.960(4) 0.364(2) 0.092(11) Uiso 1 1 d U . .
H18A H 0.4687 0.9402 0.3330 0.138 Uiso 1 1 calc RU . .
H18B H 0.4523 0.9044 0.3859 0.138 Uiso 1 1 calc RU . .
H18C H 0.4792 1.0112 0.3783 0.138 Uiso 1 1 calc RU . .
C19 C 0.287(3) 0.898(4) 0.1645(17) 0.108(13) Uani 1 1 d DU . .
H19A H 0.2999 0.8511 0.1398 0.129 Uiso 1 1 calc RU . .
H19B H 0.2397 0.9143 0.1577 0.129 Uiso 1 1 calc RU . .
C20 C 0.330(3) 0.990(4) 0.1607(18) 0.108(13) Uani 1 1 d DU . .
H20 H 0.3067 1.0335 0.1361 0.129 Uiso 1 1 calc RU . .
C21 C 0.403(3) 0.981(5) 0.149(2) 0.117(14) Uiso 1 1 d DU . .
H21A H 0.4313 1.0095 0.1748 0.175 Uiso 1 1 d RU . .
H21B H 0.4085 1.0152 0.1184 0.175 Uiso 1 1 d RU . .
H21C H 0.4143 0.9130 0.1450 0.175 Uiso 1 1 d RU . .
N1 N 0.9763(14) -0.141(2) 0.9710(10) 0.043(7) Uani 1 1 d . . .
H1C H 0.9321 -0.1546 0.9737 0.051 Uiso 1 1 calc RU . .
H1D H 0.9855 -0.1443 0.9390 0.051 Uiso 1 1 calc RU . .
N2 N 1.0819(14) -0.075(2) 1.0342(10) 0.046(8) Uani 1 1 d D . .
H2A H 1.1204 -0.0430 1.0287 0.055 Uiso 1 1 calc RU . .
H2B H 1.0776 -0.0763 1.0671 0.055 Uiso 1 1 calc RU . .
N3 N 0.837(2) 0.217(3) 0.5485(13) 0.076(13) Uani 1 1 d . . .
H3D H 0.7934 0.2341 0.5440 0.091 Uiso 1 1 calc RU . .
H3E H 0.8463 0.2047 0.5809 0.091 Uiso 1 1 calc RU . .
N4 N 0.9276(18) 0.175(2) 0.4757(12) 0.055(9) Uani 1 1 d DU . .
H4C H 0.9691 0.1486 0.4813 0.067 Uiso 1 1 calc RU . .
H4D H 0.9184 0.1802 0.4428 0.067 Uiso 1 1 calc RU . .
N5 N 0.8725(16) -0.037(2) 0.4677(10) 0.048(8) Uani 1 1 d . . .
H5A H 0.8517 -0.0310 0.4374 0.057 Uiso 1 1 calc RU . .
H5B H 0.9173 -0.0421 0.4641 0.057 Uiso 1 1 calc RU . .
N6 N 0.790(2) -0.010(3) 0.5439(15) 0.078(12) Uiso 1 1 d . . .
H6D H 0.8071 -0.0190 0.5752 0.094 Uiso 1 1 calc RU . .
H6E H 0.7489 0.0171 0.5449 0.094 Uiso 1 1 calc RU . .
N7 N 0.8441(13) 0.5632(17) 0.3264(10) 0.033(6) Uani 1 1 d . . .
H7C H 0.8763 0.6092 0.3235 0.039 Uiso 1 1 calc RU . .
H7D H 0.8040 0.5942 0.3270 0.039 Uiso 1 1 calc RU . .
N8 N 0.8779(15) 0.3830(19) 0.3161(10) 0.040(7) Uani 1 1 d U . .
H8A H 0.8464 0.3359 0.3192 0.048 Uiso 1 1 calc RU . .
H8B H 0.9144 0.3548 0.3039 0.048 Uiso 1 1 calc RU . .
N9 N 0.8027(13) 0.5743(18) 0.2241(10) 0.033(6) Uani 1 1 d . . .
H9D H 0.7579 0.5797 0.2278 0.040 Uiso 1 1 calc RU . .
H9E H 0.8219 0.6336 0.2295 0.040 Uiso 1 1 calc RU . .
N10 N 0.848(2) 0.396(2) 0.2153(12) 0.060(10) Uani 1 1 d . . .
H10C H 0.8914 0.3750 0.2145 0.073 Uiso 1 1 calc RU . .
H10D H 0.8219 0.3435 0.2193 0.073 Uiso 1 1 calc RU . .
N11 N 0.3604(19) 1.040(2) 0.3116(14) 0.061(10) Uani 1 1 d . . .
H11A H 0.3934 1.0758 0.2991 0.074 Uiso 1 1 calc RU . .
H11B H 0.3264 1.0804 0.3185 0.074 Uiso 1 1 calc RU . .
N12 N 0.3295(13) 0.856(2) 0.3181(13) 0.056(9) Uani 1 1 d D . .
H12D H 0.2905 0.8222 0.3175 0.067 Uiso 1 1 calc RU . .
H12E H 0.3642 0.8139 0.3164 0.067 Uiso 1 1 calc RU . .
N13 N 0.3242(17) 1.035(2) 0.2106(14) 0.063(11) Uani 1 1 d D . .
H13A H 0.2848 1.0683 0.2106 0.075 Uiso 1 1 calc RU . .
H13B H 0.3580 1.0790 0.2157 0.075 Uiso 1 1 calc RU . .
N14 N 0.2967(14) 0.852(2) 0.2157(13) 0.055(10) Uani 1 1 d D . .
H14C H 0.3269 0.8023 0.2149 0.065 Uiso 1 1 calc RU . .
H14D H 0.2571 0.8264 0.2242 0.065 Uiso 1 1 calc RU . .
O2W O 0.2302(19) 0.840(3) 0.9277(13) 0.090(11) Uiso 1 1 d . . .
O1W O 0.7785(18) 0.126(3) 0.4536(13) 0.086(10) Uiso 1 1 d . . .
O3W O 0.150(2) 0.367(3) 0.9821(14) 0.097(12) Uiso 1 1 d . . .
O4W O 0.807(2) 0.818(3) 0.9643(16) 0.114(14) Uiso 1 1 d . . .

loop_
_atom_site_aniso_label
_atom_site_aniso_U_11
_atom_site_aniso_U_22
_atom_site_aniso_U_33
_atom_site_aniso_U_23
_atom_site_aniso_U_13
_atom_site_aniso_U_12
As1 0.0119(12) 0.0122(12) 0.0148(13) 0.0009(10) 0.0015(10) 0.0023(10)
W1 0.0166(6) 0.0243(6) 0.0237(6) -0.0004(5) 0.0015(4) -0.0010(5)
W2 0.0201(6) 0.0239(6) 0.0210(6) -0.0011(5) 0.0030(4) 0.0037(5)
W3 0.0310(7) 0.0391(8) 0.0249(7) 0.0008(6) 0.0046(5) 0.0008(6)
W4 0.0211(6) 0.0257(6) 0.0281(7) -0.0019(5) 0.0069(5) 0.0020(5)
W5 0.0255(7) 0.0253(7) 0.0388(8) 0.0001(5) 0.0046(5) 0.0009(5)
W6 0.0280(7) 0.0358(7) 0.0282(7) 0.0002(5) -0.0003(5) 0.0031(6)
W7 0.0203(6) 0.0275(7) 0.0368(8) -0.0011(5) 0.0020(5) -0.0028(5)
W8 0.0318(7) 0.0269(7) 0.0432(8) 0.0014(6) 0.0047(6) -0.0008(6)
W9 0.0556(16) 0.0532(16) 0.0488(16) -0.0012(12) 0.0103(13) -0.0051(13)
W10 0.0498(15) 0.0495(16) 0.0625(18) -0.0048(13) -0.0055(13) 0.0084(13)
W11 0.0580(17) 0.0529(16) 0.0570(17) 0.0005(13) 0.0133(13) -0.0094(14)
W12 0.0614(18) 0.0634(19) 0.068(2) -0.0039(15) -0.0033(15) 0.0091(16)
V1 0.024(3) 0.030(3) 0.022(3) -0.003(2) 0.002(2) 0.000(2)
V2 0.027(3) 0.026(3) 0.029(3) -0.003(2) -0.001(2) 0.001(2)
V9 0.0556(16) 0.0532(16) 0.0488(16) -0.0012(12) 0.0103(13) -0.0051(13)
V10 0.0498(15) 0.0495(16) 0.0625(18) -0.0048(13) -0.0055(13) 0.0084(13)
V11 0.0580(17) 0.0529(16) 0.0570(17) 0.0005(13) 0.0133(13) -0.0094(14)
V12 0.0614(18) 0.0634(19) 0.068(2) -0.0039(15) -0.0033(15) 0.0091(16)
Ni1 0.030(3) 0.034(3) 0.013(3) 0.001(2) 0.004(2) 0.003(2)
Ni2 0.0260(19) 0.0205(19) 0.035(2) 0.0009(16) 0.0021(17) -0.0002(16)
Ni3 0.034(2) 0.071(3) 0.021(2) -0.004(2) -0.0043(17) 0.017(2)
Ni4 0.026(2) 0.019(2) 0.094(4) -0.001(2) 0.020(2) -0.0030(18)
O1 0.018(4) 0.021(4) 0.023(4) 0.004(4) 0.004(4) 0.002(4)
O3 0.016(4) 0.024(4) 0.021(4) -0.002(4) 0.000(4) 0.002(4)
O4 0.015(4) 0.022(4) 0.022(4) 0.003(4) 0.005(4) 0.004(4)
O5 0.019(4) 0.024(4) 0.022(4) 0.002(4) 0.008(4) 0.003(4)
O6 0.020(4) 0.023(4) 0.026(4) 0.001(4) 0.005(4) -0.001(4)
O7 0.023(5) 0.024(5) 0.027(5) -0.002(4) 0.004(4) -0.003(4)
O8 0.020(6) 0.024(6) 0.030(6) 0.003(5) 0.003(5) 0.002(6)
O9 0.023(6) 0.028(6) 0.025(6) 0.002(5) 0.003(5) 0.002(6)
O10 0.017(4) 0.024(4) 0.021(4) 0.001(4) 0.002(4) 0.003(4)
O11 0.018(4) 0.026(5) 0.020(5) -0.003(4) 0.001(4) 0.003(4)
O12 0.028(6) 0.033(6) 0.024(6) -0.001(6) 0.000(5) 0.002(6)
O13 0.018(4) 0.021(4) 0.024(4) -0.002(4) 0.004(4) 0.002(4)
O14 0.018(6) 0.027(6) 0.023(6) 0.001(5) 0.001(5) 0.002(5)
O15 0.017(4) 0.023(4) 0.023(4) 0.002(4) 0.007(4) 0.005(4)
O16 0.020(5) 0.025(5) 0.022(5) 0.000(4) 0.005(4) 0.002(4)
O17 0.016(5) 0.024(5) 0.022(5) -0.004(4) 0.004(4) 0.003(4)
O18 0.020(5) 0.024(5) 0.027(5) 0.000(5) 0.006(5) -0.002(5)
O19 0.019(4) 0.023(4) 0.026(4) -0.002(4) 0.003(4) 0.002(4)
O20 0.017(4) 0.022(4) 0.023(4) 0.001(4) 0.005(4) 0.003(4)
O21 0.019(5) 0.020(5) 0.025(5) 0.002(5) 0.005(5) 0.002(5)
O22 0.016(8) 0.027(8) 0.028(8) 0.000(7) -0.002(7) 0.012(7)
O23 0.022(5) 0.027(5) 0.023(5) 0.000(5) 0.005(4) 0.004(5)
O24 0.020(4) 0.026(4) 0.025(4) 0.000(4) 0.004(4) 0.002(4)
O25 0.019(4) 0.022(4) 0.025(4) 0.000(4) 0.002(4) 0.000(4)
O26 0.018(4) 0.023(4) 0.024(5) -0.003(4) 0.004(4) 0.001(4)
O27 0.020(4) 0.024(5) 0.023(5) -0.002(4) 0.004(4) 0.001(4)
O28 0.020(4) 0.024(4) 0.023(4) 0.004(4) 0.003(4) 0.004(4)
O30 0.024(4) 0.026(4) 0.025(4) 0.002(4) 0.003(4) 0.001(4)
O31 0.020(5) 0.024(5) 0.023(5) 0.006(4) 0.007(4) 0.005(5)
O32 0.021(5) 0.022(5) 0.027(5) 0.002(5) 0.001(5) 0.002(5)
O33 0.028(8) 0.028(8) 0.025(8) -0.006(7) 0.013(7) 0.010(8)
O34 0.022(5) 0.024(5) 0.027(5) 0.000(5) 0.004(5) 0.000(5)
O35 0.021(6) 0.024(6) 0.025(6) 0.004(5) 0.006(5) 0.003(5)
O36 0.028(8) 0.025(8) 0.041(9) -0.003(8) 0.003(8) 0.002(8)
O37 0.026(6) 0.032(6) 0.035(6) 0.000(6) 0.008(6) 0.000(6)
O38 0.020(8) 0.028(8) 0.040(9) 0.006(8) 0.009(7) 0.005(7)
O39 0.034(9) 0.029(9) 0.033(9) -0.008(8) -0.003(8) -0.007(8)
O40 0.021(5) 0.023(5) 0.027(5) -0.002(4) 0.005(4) 0.004(4)
O41 0.039(9) 0.025(8) 0.030(9) -0.001(8) -0.001(8) -0.003(8)
O42 0.044(10) 0.038(9) 0.042(10) -0.011(8) 0.004(8) -0.005(9)
C1 0.081(17) 0.091(17) 0.088(17) -0.007(16) 0.011(15) 0.012(15)
C2 0.081(17) 0.089(17) 0.091(17) -0.007(16) 0.014(15) 0.005(15)
C4 0.15(2) 0.15(2) 0.14(2) 0.012(12) 0.027(12) 0.015(12)
C6 0.15(2) 0.15(2) 0.15(2) 0.076(18) 0.077(18) 0.077(18)
C7 0.13(2) 0.13(2) 0.13(2) 0.004(17) 0.024(17) -0.013(18)
C8 0.13(2) 0.13(2) 0.13(2) 0.008(17) 0.026(17) -0.011(18)
C10 0.13(3) 0.044(16) 0.055(18) 0.017(14) -0.010(19) 0.015(18)
C11 0.13(3) 0.045(16) 0.057(18) 0.014(15) -0.013(19) 0.019(18)
C12 0.13(3) 0.047(18) 0.06(2) 0.002(16) -0.01(2) 0.02(2)
C13 0.096(18) 0.070(16) 0.069(16) 0.017(14) -0.016(15) 0.013(15)
C14 0.096(17) 0.072(16) 0.070(16) 0.023(14) -0.017(15) 0.015(15)
C16 0.072(16) 0.084(17) 0.092(17) -0.003(16) 0.013(15) -0.014(15)
C17 0.071(16) 0.083(17) 0.089(17) -0.005(15) 0.008(15) -0.011(15)
C19 0.101(19) 0.101(19) 0.12(2) -0.012(17) 0.015(17) -0.012(16)
C20 0.101(19) 0.102(19) 0.12(2) -0.015(17) 0.015(17) -0.013(16)
N1 0.030(15) 0.06(2) 0.036(17) 0.006(15) 0.013(12) -0.015(15)
N2 0.033(15) 0.07(2) 0.033(16) 0.022(15) 0.009(12) 0.011(16)
N3 0.09(3) 0.08(3) 0.05(2) 0.000(19) -0.02(2) 0.07(3)
N4 0.070(18) 0.053(16) 0.042(15) -0.004(13) -0.002(14) 0.014(15)
N5 0.052(19) 0.07(2) 0.021(15) -0.024(14) -0.010(13) 0.005(17)
N7 0.025(13) 0.017(12) 0.059(19) 0.005(12) 0.023(13) 0.001(11)
N8 0.052(15) 0.025(12) 0.044(15) 0.017(11) -0.001(12) 0.018(12)
N9 0.034(15) 0.025(14) 0.039(16) -0.018(12) -0.002(12) 0.004(12)
N10 0.09(3) 0.025(16) 0.06(2) -0.022(15) -0.016(19) 0.007(17)
N11 0.08(3) 0.020(15) 0.09(3) -0.004(16) 0.04(2) -0.004(16)
N12 0.010(12) 0.06(2) 0.10(3) 0.01(2) 0.006(15) -0.004(14)
N13 0.05(2) 0.019(15) 0.12(3) 0.011(17) 0.03(2) -0.008(14)
N14 0.022(14) 0.032(16) 0.11(3) -0.043(18) 0.015(16) -0.001(13)

loop_
_atom_type_symbol
_atom_type_description
_atom_type_scat_dispersion_real
_atom_type_scat_dispersion_imag
_atom_type_scat_source
C C 0.0033 0.0016 'International Tables Vol C Tables 4.2.6.8 and 6.1.1.4'
H H 0.0000 0.0000 'International Tables Vol C Tables 4.2.6.8 and 6.1.1.4'
N N 0.0061 0.0033 'International Tables Vol C Tables 4.2.6.8 and 6.1.1.4'
O O 0.0106 0.0060 'International Tables Vol C Tables 4.2.6.8 and 6.1.1.4'
V V 0.3005 0.5294 'International Tables Vol C Tables 4.2.6.8 and 6.1.1.4'
Ni Ni 0.3393 1.1124 'International Tables Vol C Tables 4.2.6.8 and 6.1.1.4'
W W -0.8490 6.8722 'International Tables Vol C Tables 4.2.6.8 and 6.1.1.4'
As As 0.0499 2.0058 'International Tables Vol C Tables 4.2.6.8 and 6.1.1.4'

loop_
_geom_angle_atom_site_label_1
_geom_angle_atom_site_label_2
_geom_angle_atom_site_label_3
_geom_angle
_geom_angle_site_symmetry_1
_geom_angle_site_symmetry_3
_geom_angle_publ_flag
O13 As1 O25 109.7(9) . . ?
O13 As1 O10 110.3(9) . . ?
O25 As1 O10 109.1(9) . . ?
O13 As1 O20 109.2(9) . . ?
O25 As1 O20 108.9(9) . . ?
O10 As1 O20 109.6(9) . . ?
O29 W1 O4 104.6(9) . . ?
O29 W1 O17 101.2(8) . . ?
O4 W1 O17 99.0(8) . . ?
O29 W1 O3 98.5(8) . . ?
O4 W1 O3 86.8(8) . . ?
O17 W1 O3 157.3(8) . . ?
O29 W1 O11 99.8(8) . . ?
O4 W1 O11 151.8(7) . . ?
O17 W1 O11 89.9(8) . . ?
O3 W1 O11 75.6(7) . . ?
O29 W1 O10 167.2(8) . . ?
O4 W1 O10 88.0(7) . . ?
O17 W1 O10 74.7(7) . . ?
O3 W1 O10 83.6(7) . . ?
O11 W1 O10 68.5(7) . . ?
O29 W1 V1 100.6(6) . . ?
O4 W1 V1 120.2(6) . . ?
O17 W1 V1 127.8(6) . . ?
O3 W1 V1 35.9(5) . . ?
O11 W1 V1 39.7(5) . . ?
O10 W1 V1 73.8(4) . . ?
O22 W2 O15 104.5(8) . . ?
O22 W2 O2 101.7(9) . . ?
O15 W2 O2 98.4(8) . . ?
O22 W2 O5 98.5(8) . . ?
O15 W2 O5 152.5(8) . . ?
O2 W2 O5 91.4(8) . . ?
O22 W2 O16 99.2(8) . . ?
O15 W2 O16 86.0(8) . . ?
O2 W2 O16 156.8(8) . . ?
O5 W2 O16 75.5(7) . . ?
O22 W2 O20 167.4(7) . . ?
O15 W2 O20 88.0(7) . . ?
O2 W2 O20 74.8(7) . . ?
O5 W2 O20 69.7(7) . . ?
O16 W2 O20 82.6(7) . . ?
O22 W2 V2 99.7(6) . . ?
O15 W2 V2 120.9(6) . . ?
O2 W2 V2 128.0(6) . . ?
O5 W2 V2 38.6(5) . . ?
O16 W2 V2 37.0(5) . . ?
O20 W2 V2 74.2(5) . . ?
O12 W3 O24 103.3(9) . . ?
O12 W3 O23 101.9(9) . . ?
O24 W3 O23 95.4(9) . . ?
O12 W3 O27 97.0(8) . . ?
O24 W3 O27 87.1(8) . . ?
O23 W3 O27 159.8(8) . . ?
O12 W3 O11 100.1(8) . . ?
O24 W3 O11 153.5(8) . . ?
O23 W3 O11 91.8(8) . . ?
O27 W3 O11 77.8(7) . . ?
O12 W3 O10 169.7(8) . . ?
O24 W3 O10 86.9(8) . . ?
O23 W3 O10 76.2(7) . . ?
O27 W3 O10 83.9(7) . . ?
O11 W3 O10 70.0(7) . . ?
O12 W3 V1 99.0(7) . . ?
O24 W3 V1 122.1(6) . . ?
O23 W3 V1 130.9(6) . . ?
O27 W3 V1 37.2(5) . . ?
O11 W3 V1 40.6(5) . . ?
O10 W3 V1 75.6(5) . . ?
O33 W4 O19 104.2(9) . . ?
O33 W4 O21 101.6(9) . . ?
O19 W4 O21 97.1(8) . . ?
O33 W4 O40 101.2(9) . . ?
O19 W4 O40 150.9(8) . . ?
O21 W4 O40 91.4(8) . . ?
O33 W4 O27 99.0(8) . . ?
O19 W4 O27 85.1(8) . . ?
O21 W4 O27 158.1(8) . . ?
O40 W4 O27 77.1(7) . . ?
O33 W4 O13 169.3(8) . . ?
O19 W4 O13 86.3(8) . . ?
O21 W4 O13 74.9(7) . . ?
O40 W4 O13 69.1(7) . . ?
O27 W4 O13 83.5(7) . . ?
O33 W4 V1 100.6(7) . . ?
O19 W4 V1 120.0(6) . . ?
O21 W4 V1 129.8(6) . . ?
O40 W4 V1 40.1(5) . . ?
O27 W4 V1 37.2(5) . . ?
O13 W4 V1 75.1(4) . . ?
O38 W5 O32 102.0(9) . . ?
O38 W5 O1 103.9(9) . . ?
O32 W5 O1 98.1(8) . . ?
O38 W5 O40 98.6(9) . . ?
O32 W5 O40 90.5(8) . . ?
O1 W5 O40 153.6(8) . . ?
O38 W5 O3 98.4(8) . . ?
O32 W5 O3 157.5(8) . . ?
O1 W5 O3 85.9(8) . . ?
O40 W5 O3 77.1(7) . . ?
O38 W5 O13 167.2(8) . . ?
O32 W5 O13 74.3(7) . . ?
O1 W5 O13 88.8(7) . . ?
O40 W5 O13 69.5(7) . . ?
O3 W5 O13 83.7(7) . . ?
O38 W5 V1 98.8(7) . . ?
O32 W5 V1 128.8(6) . . ?
O1 W5 V1 121.3(6) . . ?
O40 W5 V1 40.1(5) . . ?
O3 W5 V1 37.2(5) . . ?
O13 W5 V1 75.2(4) . . ?
O9 W6 O28 104.9(9) . . ?
O9 W6 O31 100.1(9) . . ?
O28 W6 O31 96.7(8) . . ?
O9 W6 O26 98.0(8) . . ?
O28 W6 O26 86.6(8) . . ?
O31 W6 O26 160.1(8) . . ?
O9 W6 O5 97.3(8) . . ?
O28 W6 O5 153.7(8) . . ?
O31 W6 O5 93.0(8) . . ?
O26 W6 O5 76.5(7) . . ?
O9 W6 O20 165.9(8) . . ?
O28 W6 O20 89.2(7) . . ?
O31 W6 O20 76.7(7) . . ?
O26 W6 O20 83.8(7) . . ?
O5 W6 O20 69.4(7) . . ?
O9 W6 V2 98.0(7) . . ?
O28 W6 V2 122.0(6) . . ?
O31 W6 V2 130.8(6) . . ?
O26 W6 V2 37.2(5) . . ?
O5 W6 V2 39.4(5) . . ?
O20 W6 V2 74.9(5) . . ?
O36 W7 O6 105.1(9) . . ?
O36 W7 O34 101.7(9) . . ?
O6 W7 O34 98.0(8) . . ?
O36 W7 O26 98.0(9) . . ?
O6 W7 O26 86.4(8) . . ?
O34 W7 O26 157.8(8) . . ?
O36 W7 O7 99.1(8) . . ?
O6 W7 O7 152.0(8) . . ?
O34 W7 O7 90.5(8) . . ?
O26 W7 O7 76.4(8) . . ?
O36 W7 O25 167.8(8) . . ?
O6 W7 O25 87.1(7) . . ?
O34 W7 O25 75.9(7) . . ?
O26 W7 O25 82.7(7) . . ?
O7 W7 O25 69.1(7) . . ?
O36 W7 V2 98.7(7) . . ?
O6 W7 V2 121.1(6) . . ?
O34 W7 V2 128.7(6) . . ?
O26 W7 V2 36.8(5) . . ?
O7 W7 V2 39.7(5) . . ?
O25 W7 V2 74.5(5) . . ?
O41 W8 O30 103.9(9) . . ?
O41 W8 O18 102.1(9) . . ?
O30 W8 O18 96.4(8) . . ?
O41 W8 O16 97.7(9) . . ?
O30 W8 O16 86.9(8) . . ?
O18 W8 O16 158.5(8) . . ?
O41 W8 O7 98.5(9) . . ?
O30 W8 O7 153.8(8) . . ?
O18 W8 O7 91.9(8) . . ?
O16 W8 O7 76.7(7) . . ?
O41 W8 O25 167.5(8) . . ?
O30 W8 O25 88.6(8) . . ?
O18 W8 O25 75.6(7) . . ?
O16 W8 O25 83.2(7) . . ?
O7 W8 O25 69.5(7) . . ?
O41 W8 V2 98.7(7) . . ?
O30 W8 V2 122.1(6) . . ?
O18 W8 V2 129.7(6) . . ?
O16 W8 V2 37.1(5) . . ?
O7 W8 V2 39.7(6) . . ?
O25 W8 V2 74.5(5) . . ?
O35 W9 O1 102.6(9) . . ?
O35 W9 O31 101.8(9) . . ?
O1 W9 O31 92.7(8) . . ?
O35 W9 O4 103.4(9) . . ?
O1 W9 O4 84.9(7) . . ?
O31 W9 O4 154.7(8) . . ?
O35 W9 O2 101.1(9) . . ?
O1 W9 O2 156.3(8) . . ?
O31 W9 O2 82.9(7) . . ?
O4 W9 O2 89.3(7) . . ?
O35 W9 O20 169.1(8) . . ?
O1 W9 O20 86.8(7) . . ?
O31 W9 O20 72.1(7) . . ?
O4 W9 O20 82.6(7) . . ?
O2 W9 O20 69.6(7) . . ?
O8 W10 O28 101.2(9) . . ?
O8 W10 O6 102.6(9) . . ?
O28 W10 O6 86.5(8) . . ?
O8 W10 O32 101.3(9) . . ?
O28 W10 O32 91.0(8) . . ?
O6 W10 O32 155.9(8) . . ?
O8 W10 O21 101.7(9) . . ?
O28 W10 O21 157.1(8) . . ?
O6 W10 O21 88.7(8) . . ?
O32 W10 O21 84.3(8) . . ?
O8 W10 O13 171.4(8) . . ?
O28 W10 O13 84.3(7) . . ?
O6 W10 O13 84.2(7) . . ?
O32 W10 O13 71.7(7) . . ?
O21 W10 O13 73.0(7) . . ?
O37 W11 O18 100.1(9) . . ?
O37 W11 O24 100.4(9) . . ?
O18 W11 O24 88.5(8) . . ?
O37 W11 O19 103.9(9) . . ?
O18 W11 O19 156.0(8) . . ?
O24 W11 O19 86.1(8) . . ?
O37 W11 O34 102.8(9) . . ?
O18 W11 O34 85.8(8) . . ?
O24 W11 O34 156.7(8) . . ?
O19 W11 O34 90.0(8) . . ?
O37 W11 O25 173.0(9) . . ?
O18 W11 O25 74.1(7) . . ?
O24 W11 O25 83.6(7) . . ?
O19 W11 O25 82.0(7) . . ?
O34 W11 O25 73.1(7) . . ?
O14 W12 O30 102.9(9) . . ?
O14 W12 O15 100.0(8) . . ?
O30 W12 O15 87.4(8) . . ?
O14 W12 O23 102.6(9) . . ?
O30 W12 O23 89.8(8) . . ?
O15 W12 O23 157.2(8) . . ?
O14 W12 O17 99.4(9) . . ?
O30 W12 O17 157.7(8) . . ?
O15 W12 O17 90.0(8) . . ?
O23 W12 O17 84.1(8) . . ?
O14 W12 O10 170.5(8) . . ?
O30 W12 O10 85.1(7) . . ?
O15 W12 O10 85.3(7) . . ?
O23 W12 O10 72.0(7) . . ?
O17 W12 O10 72.6(7) . . ?
O39 V1 O3 125.1(10) . . ?
O39 V1 O27 119.4(10) . . ?
O3 V1 O27 115.3(8) . . ?
O39 V1 O40 110.3(10) . . ?
O3 V1 O40 81.5(8) . . ?
O27 V1 O40 80.6(8) . . ?
O39 V1 O11 106.6(9) . . ?
O3 V1 O11 78.1(8) . . ?
O27 V1 O11 80.8(8) . . ?
O40 V1 O11 143.1(8) . . ?
O39 V1 W3 118.7(8) . . ?
O3 V1 W3 100.4(6) . . ?
O27 V1 W3 40.0(6) . . ?
O40 V1 W3 115.5(6) . . ?
O11 V1 W3 40.9(5) . . ?
O39 V1 W5 125.2(8) . . ?
O3 V1 W5 41.5(5) . . ?
O27 V1 W5 101.7(6) . . ?
O40 V1 W5 40.1(5) . . ?
O11 V1 W5 114.9(5) . . ?
W3 V1 W5 116.14(16) . . ?
O39 V1 W4 120.9(8) . . ?
O3 V1 W4 102.8(6) . . ?
O27 V1 W4 40.3(6) . . ?
O40 V1 W4 40.4(6) . . ?
O11 V1 W4 116.1(6) . . ?
W3 V1 W4 78.00(12) . . ?
W5 V1 W4 69.95(11) . . ?
O39 V1 W1 122.9(8) . . ?
O3 V1 W1 38.2(5) . . ?
O27 V1 W1 101.3(6) . . ?
O40 V1 W1 114.7(6) . . ?
O11 V1 W1 40.0(5) . . ?
W3 V1 W1 69.60(11) . . ?
W5 V1 W1 77.27(12) . . ?
W4 V1 W1 116.09(16) . . ?
O42 V2 O26 123.2(10) . . ?
O42 V2 O16 122.4(11) . . ?
O26 V2 O16 114.4(8) . . ?
O42 V2 O5 106.8(10) . . ?
O26 V2 O5 81.7(8) . . ?
O16 V2 O5 79.5(8) . . ?
O42 V2 O7 108.9(10) . . ?
O26 V2 O7 80.7(8) . . ?
O16 V2 O7 80.0(8) . . ?
O5 V2 O7 144.3(8) . . ?
O42 V2 W6 121.8(9) . . ?
O26 V2 W6 40.4(6) . . ?
O16 V2 W6 100.7(6) . . ?
O5 V2 W6 41.3(5) . . ?
O7 V2 W6 116.1(6) . . ?
O42 V2 W8 122.5(9) . . ?
O26 V2 W8 101.1(6) . . ?
O16 V2 W8 39.6(6) . . ?
O5 V2 W8 114.8(6) . . ?
O7 V2 W8 40.4(5) . . ?
W6 V2 W8 115.70(16) . . ?
O42 V2 W7 122.8(9) . . ?
O26 V2 W7 39.1(6) . . ?
O16 V2 W7 101.7(6) . . ?
O5 V2 W7 116.2(6) . . ?
O7 V2 W7 41.6(6) . . ?
W6 V2 W7 77.40(12) . . ?
W8 V2 W7 70.56(12) . . ?
O42 V2 W2 120.7(9) . . ?
O26 V2 W2 101.4(6) . . ?
O16 V2 W2 40.1(6) . . ?
O5 V2 W2 39.4(5) . . ?
O7 V2 W2 115.6(6) . . ?
W6 V2 W2 69.20(11) . . ?
W8 V2 W2 77.61(12) . . ?
W7 V2 W2 116.45(16) . . ?
N2 Ni1 N2 179.997(10) . 3_757 ?
N2 Ni1 O12 91.9(9) . 3_757 ?
N2 Ni1 O12 88.1(9) 3_757 3_757 ?
N2 Ni1 O12 88.1(9) . . ?
N2 Ni1 O12 91.9(9) 3_757 . ?
O12 Ni1 O12 180.0(6) 3_757 . ?
N2 Ni1 N1 82.3(12) . . ?
N2 Ni1 N1 97.7(12) 3_757 . ?
O12 Ni1 N1 88.9(9) 3_757 . ?
O12 Ni1 N1 91.1(9) . . ?
N2 Ni1 N1 97.7(12) . 3_757 ?
N2 Ni1 N1 82.3(12) 3_757 3_757 ?
O12 Ni1 N1 91.2(9) 3_757 3_757 ?
O12 Ni1 N1 88.9(9) . 3_757 ?
N1 Ni1 N1 179.999(4) . 3_757 ?
N10 Ni2 N7 175.3(14) . . ?
N10 Ni2 N8 93.4(13) . . ?
N7 Ni2 N8 84.5(12) . . ?
N10 Ni2 N9 86.1(12) . . ?
N7 Ni2 N9 96.1(11) . . ?
N8 Ni2 N9 177.4(13) . . ?
N5 Ni3 O9 88.4(10) . . ?
N5 Ni3 N3 179.3(14) . . ?
O9 Ni3 N3 91.1(10) . . ?
N5 Ni3 O1W 88.1(13) . . ?
O9 Ni3 O1W 176.5(12) . . ?
N3 Ni3 O1W 92.4(13) . . ?
N5 Ni3 N4 96.2(13) . . ?
O9 Ni3 N4 86.8(11) . . ?
N3 Ni3 N4 84.3(16) . . ?
O1W Ni3 N4 94.0(14) . . ?
N5 Ni3 N6 80.5(15) . . ?
O9 Ni3 N6 86.6(13) . . ?
N3 Ni3 N6 98.9(17) . . ?
O1W Ni3 N6 92.4(15) . . ?
N4 Ni3 N6 172.8(15) . . ?
N13 Ni4 N11 95.0(15) . . ?
N13 Ni4 N12 178.4(13) . . ?
N11 Ni4 N12 85.4(14) . . ?
N13 Ni4 N14 84.9(15) . . ?
N11 Ni4 N14 179.3(14) . . ?
N12 Ni4 N14 94.8(15) . . ?
W5 O1 W9 153.7(11) . . ?
W2 O2 W9 125.3(10) . . ?
V1 O3 W1 105.9(9) . . ?
V1 O3 W5 101.3(8) . . ?
W1 O3 W5 142.6(10) . . ?
W1 O4 W9 155.7(10) . . ?
V2 O5 W2 102.0(8) . . ?
V2 O5 W6 99.3(8) . . ?
W2 O5 W6 118.9(9) . . ?
W7 O6 W10 153.9(11) . . ?
V2 O7 W8 99.9(8) . . ?
V2 O7 W7 98.6(8) . . ?
W8 O7 W7 120.5(9) . . ?
W6 O9 Ni3 148.9(11) . . ?
As1 O10 W3 124.9(10) . . ?
As1 O10 W12 123.9(10) . . ?
W3 O10 W12 89.4(6) . . ?
As1 O10 W1 122.5(9) . . ?
W3 O10 W1 97.8(7) . . ?
W12 O10 W1 88.7(6) . . ?
V1 O11 W1 100.3(8) . . ?
V1 O11 W3 98.5(8) . . ?
W1 O11 W3 120.5(9) . . ?
W3 O12 Ni1 139.2(11) . . ?
As1 O13 W10 125.1(10) . . ?
As1 O13 W5 124.9(9) . . ?
W10 O13 W5 89.0(6) . . ?
As1 O13 W4 122.6(10) . . ?
W10 O13 W4 89.0(6) . . ?
W5 O13 W4 96.4(7) . . ?
W2 O15 W12 153.3(10) . . ?
V2 O16 W8 103.2(8) . . ?
V2 O16 W2 102.9(8) . . ?
W8 O16 W2 144.5(10) . . ?
W1 O17 W12 123.3(9) . . ?
W8 O18 W11 121.8(10) . . ?
W4 O19 W11 156.7(11) . . ?
As1 O20 W6 123.2(9) . . ?
As1 O20 W2 125.1(9) . . ?
W6 O20 W2 97.8(7) . . ?
As1 O20 W9 123.1(9) . . ?
W6 O20 W9 87.9(6) . . ?
W2 O20 W9 89.8(6) . . ?
W4 O21 W10 122.9(10) . . ?
W3 O23 W12 122.1(10) . . ?
W3 O24 W11 153.0(11) . . ?
As1 O25 W7 124.2(10) . . ?
As1 O25 W11 124.5(10) . . ?
W7 O25 W11 89.3(6) . . ?
As1 O25 W8 123.3(10) . . ?
W7 O25 W8 97.6(7) . . ?
W11 O25 W8 88.2(6) . . ?
V2 O26 W7 104.1(9) . . ?
V2 O26 W6 102.4(8) . . ?
W7 O26 W6 144.1(10) . . ?
V1 O27 W3 102.8(8) . . ?
V1 O27 W4 102.6(9) . . ?
W3 O27 W4 144.6(10) . . ?
W6 O28 W10 153.2(11) . . ?
W8 O30 W12 152.4(11) . . ?
W6 O31 W9 122.7(10) . . ?
W5 O32 W10 124.5(10) . . ?
W7 O34 W11 121.4(10) . . ?
V1 O40 W5 99.8(8) . . ?
V1 O40 W4 99.5(8) . . ?
W5 O40 W4 121.8(9) . . ?
N2 C1 C2 113(4) . . ?
N2 C1 H1A 109.0 . . ?
C2 C1 H1A 109.0 . . ?
N2 C1 H1B 109.0 . . ?
C2 C1 H1B 109.0 . . ?
H1A C1 H1B 107.8 . . ?
C1 C2 C3 112(4) . . ?
C1 C2 N1 111(4) . . ?
C3 C2 N1 109(4) . . ?
C1 C2 H2 108.1 . . ?
C3 C2 H2 108.1 . . ?
N1 C2 H2 108.1 . . ?
C2 C3 H3A 109.5 . . ?
C2 C3 H3B 109.5 . . ?
H3A C3 H3B 109.5 . . ?
C2 C3 H3C 109.5 . . ?
H3A C3 H3C 109.5 . . ?
H3B C3 H3C 109.5 . . ?
C5 C4 N3 114(7) . . ?
C5 C4 H4A 108.8 . . ?
N3 C4 H4A 108.8 . . ?
C5 C4 H4B 108.8 . . ?
N3 C4 H4B 108.8 . . ?
H4A C4 H4B 107.7 . . ?
C4 C5 C6 113(5) . . ?
C4 C5 N4 124(7) . . ?
C6 C5 N4 122(6) . . ?
C4 C5 H5 93.6 . . ?
C6 C5 H5 93.6 . . ?
N4 C5 H5 93.6 . . ?
C5 C6 H6A 109.5 . . ?
C5 C6 H6B 109.5 . . ?
H6A C6 H6B 109.5 . . ?
C5 C6 H6C 109.5 . . ?
H6A C6 H6C 109.5 . . ?
H6B C6 H6C 109.5 . . ?
N5 C7 C8 108(5) . . ?
N5 C7 H7A 110.1 . . ?
C8 C7 H7A 110.1 . . ?
N5 C7 H7B 110.1 . . ?
C8 C7 H7B 110.1 . . ?
H7A C7 H7B 108.4 . . ?
N6 C8 C9 123(6) . . ?
N6 C8 C7 112(6) . . ?
C9 C8 C7 110(6) . . ?
N6 C8 H8 102.5 . . ?
C9 C8 H8 102.5 . . ?
C7 C8 H8 102.5 . . ?
C8 C9 H9A 109.5 . . ?
C8 C9 H9B 109.5 . . ?
H9A C9 H9B 109.5 . . ?
C8 C9 H9C 109.5 . . ?
H9A C9 H9C 109.5 . . ?
H9B C9 H9C 109.5 . . ?
C11 C10 N9 116(4) . . ?
C11 C10 H10A 108.2 . . ?
N9 C10 H10A 108.2 . . ?
C11 C10 H10B 108.2 . . ?
N9 C10 H10B 108.2 . . ?
H10A C10 H10B 107.3 . . ?
N10 C11 C10 112(4) . . ?
N10 C11 C12 124(4) . . ?
C10 C11 C12 120(4) . . ?
N10 C11 H11 96.5 . . ?
C10 C11 H11 96.5 . . ?
C12 C11 H11 96.5 . . ?
C11 C12 H12A 109.5 . . ?
C11 C12 H12B 109.5 . . ?
H12A C12 H12B 109.5 . . ?
C11 C12 H12C 109.5 . . ?
H12A C12 H12C 109.5 . . ?
H12B C12 H12C 109.5 . . ?
N7 C13 C14 111(4) . . ?
N7 C13 C15 128(4) . . ?
C14 C13 C15 99(3) . . ?
N7 C13 H13 105.8 . . ?
C14 C13 H13 105.8 . . ?
C15 C13 H13 105.8 . . ?
N8 C14 C13 108(3) . . ?
N8 C14 H14A 110.0 . . ?
C13 C14 H14A 110.0 . . ?
N8 C14 H14B 110.0 . . ?
C13 C14 H14B 110.0 . . ?
H14A C14 H14B 108.4 . . ?
C13 C15 H15A 114.9 . . ?
C13 C15 H15B 106.3 . . ?
H15A C15 H15B 109.5 . . ?
C13 C15 H15C 107.0 . . ?
H15A C15 H15C 109.5 . . ?
H15B C15 H15C 109.5 . . ?
N12 C16 C17 110(4) . . ?
N12 C16 H16A 109.6 . . ?
C17 C16 H16A 109.6 . . ?
N12 C16 H16B 109.6 . . ?
C17 C16 H16B 109.6 . . ?
H16A C16 H16B 108.1 . . ?
C18 C17 N11 124(5) . . ?
C18 C17 C16 111(5) . . ?
N11 C17 C16 103(4) . . ?
C18 C17 H17 105.6 . . ?
N11 C17 H17 105.6 . . ?
C16 C17 H17 105.6 . . ?
C17 C18 H18A 109.5 . . ?
C17 C18 H18B 109.5 . . ?
H18A C18 H18B 109.5 . . ?
C17 C18 H18C 109.5 . . ?
H18A C18 H18C 109.5 . . ?
H18B C18 H18C 109.5 . . ?
C20 C19 N14 112(4) . . ?
C20 C19 H19A 109.3 . . ?
N14 C19 H19A 109.3 . . ?
C20 C19 H19B 109.3 . . ?
N14 C19 H19B 109.3 . . ?
H19A C19 H19B 108.0 . . ?
N13 C20 C21 111(4) . . ?
N13 C20 C19 102(4) . . ?
C21 C20 C19 119(5) . . ?
N13 C20 H20 108.2 . . ?
C21 C20 H20 108.2 . . ?
C19 C20 H20 108.2 . . ?
C20 C21 H21A 110.0 . . ?
C20 C21 H21B 108.3 . . ?
H21A C21 H21B 109.5 . . ?
C20 C21 H21C 110.1 . . ?
H21A C21 H21C 109.5 . . ?
H21B C21 H21C 109.5 . . ?
C2 N1 Ni1 106(2) . . ?
C2 N1 H1C 110.6 . . ?
Ni1 N1 H1C 110.6 . . ?
C2 N1 H1D 110.6 . . ?
Ni1 N1 H1D 110.6 . . ?
H1C N1 H1D 108.7 . . ?
C1 N2 Ni1 113(3) . . ?
C1 N2 H2A 109.1 . . ?
Ni1 N2 H2A 109.1 . . ?
C1 N2 H2B 109.1 . . ?
Ni1 N2 H2B 109.1 . . ?
H2A N2 H2B 107.8 . . ?
C4 N3 Ni3 112(4) . . ?
C4 N3 H3D 109.2 . . ?
Ni3 N3 H3D 109.2 . . ?
C4 N3 H3E 109.2 . . ?
Ni3 N3 H3E 109.2 . . ?
H3D N3 H3E 107.9 . . ?
C5 N4 Ni3 106(4) . . ?
C5 N4 H4C 110.6 . . ?
Ni3 N4 H4C 110.6 . . ?
C5 N4 H4D 110.6 . . ?
Ni3 N4 H4D 110.6 . . ?
H4C N4 H4D 108.7 . . ?
C7 N5 Ni3 114(3) . . ?
C7 N5 H5A 108.7 . . ?
Ni3 N5 H5A 108.7 . . ?
C7 N5 H5B 108.7 . . ?
Ni3 N5 H5B 108.7 . . ?
H5A N5 H5B 107.6 . . ?
C8 N6 Ni3 112(3) . . ?
C8 N6 H6D 109.1 . . ?
Ni3 N6 H6D 109.1 . . ?
C8 N6 H6E 109.1 . . ?
Ni3 N6 H6E 109.1 . . ?
H6D N6 H6E 107.9 . . ?
C13 N7 Ni2 113(2) . . ?
C13 N7 H7C 109.0 . . ?
Ni2 N7 H7C 109.0 . . ?
C13 N7 H7D 109.0 . . ?
Ni2 N7 H7D 109.0 . . ?
H7C N7 H7D 107.8 . . ?
C14 N8 Ni2 113(2) . . ?
C14 N8 H8A 108.9 . . ?
Ni2 N8 H8A 108.9 . . ?
C14 N8 H8B 108.9 . . ?
Ni2 N8 H8B 108.9 . . ?
H8A N8 H8B 107.7 . . ?
C10 N9 Ni2 108(2) . . ?
C10 N9 H9D 110.1 . . ?
Ni2 N9 H9D 110.1 . . ?
C10 N9 H9E 110.1 . . ?
Ni2 N9 H9E 110.1 . . ?
H9D N9 H9E 108.5 . . ?
C11 N10 Ni2 114(3) . . ?
C11 N10 H10C 108.7 . . ?
Ni2 N10 H10C 108.7 . . ?
C11 N10 H10D 108.7 . . ?
Ni2 N10 H10D 108.7 . . ?
H10C N10 H10D 107.6 . . ?
C17 N11 Ni4 111(3) . . ?
C17 N11 H11A 109.5 . . ?
Ni4 N11 H11A 109.5 . . ?
C17 N11 H11B 109.5 . . ?
Ni4 N11 H11B 109.5 . . ?
H11A N11 H11B 108.0 . . ?
C16 N12 Ni4 106(3) . . ?
C16 N12 H12D 110.4 . . ?
Ni4 N12 H12D 110.4 . . ?
C16 N12 H12E 110.4 . . ?
Ni4 N12 H12E 110.4 . . ?
H12D N12 H12E 108.6 . . ?
C20 N13 Ni4 115(3) . . ?
C20 N13 H13A 108.4 . . ?
Ni4 N13 H13A 108.4 . . ?
C20 N13 H13B 108.4 . . ?
Ni4 N13 H13B 108.4 . . ?
H13A N13 H13B 107.5 . . ?
C19 N14 Ni4 111(3) . . ?
C19 N14 H14C 109.4 . . ?
Ni4 N14 H14C 109.4 . . ?
C19 N14 H14D 109.4 . . ?
Ni4 N14 H14D 109.4 . . ?
H14C N14 H14D 108.0 . . ?

loop_
_geom_bond_atom_site_label_1
_geom_bond_atom_site_label_2
_geom_bond_distance
_geom_bond_site_symmetry_2
_geom_bond_publ_flag
As1 O13 1.649(18) . ?
As1 O25 1.654(19) . ?
As1 O10 1.672(18) . ?
As1 O20 1.676(18) . ?
W1 O29 1.710(19) . ?
W1 O4 1.791(18) . ?
W1 O17 1.836(19) . ?
W1 O3 2.024(18) . ?
W1 O11 2.056(19) . ?
W1 O10 2.409(18) . ?
W1 V1 3.149(5) . ?
W2 O22 1.727(19) . ?
W2 O15 1.806(18) . ?
W2 O2 1.814(18) . ?
W2 O5 2.031(18) . ?
W2 O16 2.068(19) . ?
W2 O20 2.358(18) . ?
W2 V2 3.129(5) . ?
W3 O12 1.75(2) . ?
W3 O24 1.821(19) . ?
W3 O23 1.823(19) . ?
W3 O27 2.049(19) . ?
W3 O11 2.058(19) . ?
W3 O10 2.331(18) . ?
W3 V1 3.108(5) . ?
W4 O33 1.709(18) . ?
W4 O19 1.781(19) . ?
W4 O21 1.832(18) . ?
W4 O40 2.049(19) . ?
W4 O27 2.063(18) . ?
W4 O13 2.402(18) . ?
W4 V1 3.115(5) . ?
W5 O38 1.72(2) . ?
W5 O32 1.801(18) . ?
W5 O1 1.829(18) . ?
W5 O40 2.037(19) . ?
W5 O3 2.104(18) . ?
W5 O13 2.389(19) . ?
W5 V1 3.114(5) . ?
W6 O9 1.727(19) . ?
W6 O28 1.817(19) . ?
W6 O31 1.838(19) . ?
W6 O26 2.061(19) . ?
W6 O5 2.079(18) . ?
W6 O20 2.341(18) . ?
W6 V2 3.106(5) . ?
W7 O36 1.75(2) . ?
W7 O6 1.800(19) . ?
W7 O34 1.857(19) . ?
W7 O26 2.030(19) . ?
W7 O7 2.095(19) . ?
W7 O25 2.384(18) . ?
W7 V2 3.118(5) . ?
W8 O41 1.71(2) . ?
W8 O30 1.823(19) . ?
W8 O18 1.868(19) . ?
W8 O16 2.039(19) . ?
W8 O7 2.049(19) . ?
W8 O25 2.399(19) . ?
W8 V2 3.113(5) . ?
W9 O35 1.627(19) . ?
W9 O1 1.939(18) . ?
W9 O31 1.953(19) . ?
W9 O4 1.983(18) . ?
W9 O2 2.008(18) . ?
W9 O20 2.451(19) . ?
W10 O8 1.637(18) . ?
W10 O28 1.934(19) . ?
W10 O6 1.974(19) . ?
W10 O32 1.975(19) . ?
W10 O21 1.981(19) . ?
W10 O13 2.380(18) . ?
W11 O37 1.62(2) . ?
W11 O18 1.955(19) . ?
W11 O24 1.966(19) . ?
W11 O19 1.992(19) . ?
W11 O34 1.998(19) . ?
W11 O25 2.401(19) . ?
W12 O14 1.627(18) . ?
W12 O30 1.94(2) . ?
W12 O15 1.968(18) . ?
W12 O23 1.979(19) . ?
W12 O17 1.983(19) . ?
W12 O10 2.398(18) . ?
V1 O39 1.62(2) . ?
V1 O3 1.919(19) . ?
V1 O27 1.93(2) . ?
V1 O40 2.034(19) . ?
V1 O11 2.046(19) . ?
V2 O42 1.62(2) . ?
V2 O26 1.924(19) . ?
V2 O16 1.931(19) . ?
V2 O5 1.996(19) . ?
V2 O7 2.02(2) . ?
Ni1 N2 2.08(3) . ?
Ni1 N2 2.08(3) 3_757 ?
Ni1 O12 2.10(2) 3_757 ?
Ni1 O12 2.10(2) . ?
Ni1 N1 2.11(3) . ?
Ni1 N1 2.11(3) 3_757 ?
Ni2 N10 1.88(3) . ?
Ni2 N7 1.90(3) . ?
Ni2 N8 1.91(2) . ?
Ni2 N9 1.93(3) . ?
Ni3 N5 2.07(3) . ?
Ni3 O9 2.086(19) . ?
Ni3 N3 2.10(4) . ?
Ni3 O1W 2.09(4) . ?
Ni3 N4 2.07(4) . ?
Ni3 N6 2.15(4) . ?
Ni4 N13 1.88(3) . ?
Ni4 N11 1.89(3) . ?
Ni4 N12 1.91(3) . ?
Ni4 N14 1.91(3) . ?
C1 N2 1.42(2) . ?
C1 C2 1.42(2) . ?
C1 H1A 0.9700 . ?
C1 H1B 0.9700 . ?
C2 C3 1.55(7) . ?
C2 N1 1.60(6) . ?
C2 H2 0.9800 . ?
C3 H3A 0.9600 . ?
C3 H3B 0.9600 . ?
C3 H3C 0.9600 . ?
C4 C5 1.36(9) . ?
C4 N3 1.46(8) . ?
C4 H4A 0.9700 . ?
C4 H4B 0.9700 . ?
C5 C6 1.50(3) . ?
C5 N4 1.52(3) . ?
C5 H5 0.9800 . ?
C6 H6A 0.9600 . ?
C6 H6B 0.9600 . ?
C6 H6C 0.9600 . ?
C7 N5 1.51(7) . ?
C7 C8 1.54(9) . ?
C7 H7A 0.9700 . ?
C7 H7B 0.9700 . ?
C8 N6 1.45(8) . ?
C8 C9 1.53(3) . ?
C8 H8 0.9800 . ?
C9 H9A 0.9600 . ?
C9 H9B 0.9600 . ?
C9 H9C 0.9600 . ?
C10 C11 1.41(6) . ?
C10 N9 1.44(5) . ?
C10 H10A 0.9700 . ?
C10 H10B 0.9700 . ?
C11 N10 1.39(5) . ?
C11 C12 1.44(6) . ?
C11 H11 0.9800 . ?
C12 H12A 0.9600 . ?
C12 H12B 0.9600 . ?
C12 H12C 0.9600 . ?
C13 N7 1.43(5) . ?
C13 C14 1.46(6) . ?
C13 C15 1.50(2) . ?
C13 H13 0.9800 . ?
C14 N8 1.46(5) . ?
C14 H14A 0.9700 . ?
C14 H14B 0.9700 . ?
C15 H15A 0.9600 . ?
C15 H15B 0.9600 . ?
C15 H15C 0.9600 . ?
C16 N12 1.43(2) . ?
C16 C17 1.45(7) . ?
C16 H16A 0.9700 . ?
C16 H16B 0.9700 . ?
C17 C18 1.37(7) . ?
C17 N11 1.42(6) . ?
C17 H17 0.9800 . ?
C18 H18A 0.9600 . ?
C18 H18B 0.9600 . ?
C18 H18C 0.9600 . ?
C19 C20 1.51(2) . ?
C19 N14 1.52(2) . ?
C19 H19A 0.9700 . ?
C19 H19B 0.9700 . ?
C20 N13 1.50(2) . ?
C20 C21 1.504(18) . ?
C20 H20 0.9800 . ?
C21 H21A 0.9600 . ?
C21 H21B 0.9600 . ?
C21 H21C 0.9600 . ?
N1 H1C 0.9000 . ?
N1 H1D 0.9000 . ?
N2 H2A 0.9000 . ?
N2 H2B 0.9000 . ?
N3 H3D 0.9000 . ?
N3 H3E 0.9000 . ?
N4 H4C 0.9000 . ?
N4 H4D 0.9000 . ?
N5 H5A 0.9000 . ?
N5 H5B 0.9000 . ?
N6 H6D 0.9000 . ?
N6 H6E 0.9000 . ?
N7 H7C 0.9000 . ?
N7 H7D 0.9000 . ?
N8 H8A 0.9000 . ?
N8 H8B 0.9000 . ?
N9 H9D 0.9000 . ?
N9 H9E 0.9000 . ?
N10 H10C 0.9000 . ?
N10 H10D 0.9000 . ?
N11 H11A 0.9000 . ?
N11 H11B 0.9000 . ?
N12 H12D 0.9000 . ?
N12 H12E 0.9000 . ?
N13 H13A 0.9000 . ?
N13 H13B 0.9000 . ?
N14 H14C 0.9000 . ?
N14 H14D 0.9000 . ?
